data_4068594
loop_
_publ_author_name
'Lai, Siu-Wai'
'Chan, Queenie K.-W.'
'Han, Jie'
'Zhi, Yong-Gang'
'Zhu, Nianyong'
'Che, Chi-Ming'

_publ_section_title
;
 Synthesis, Structures, and Photoluminescent Properties of Cyclometalated
 Platinum(II) Complexes bearing Upper-Rim Phosphinated Calix[4]arenes
;
_journal_issue 1
_journal_name_full Organometallics
_journal_page_first 34
_journal_paper_doi 10.1021/om800969z
_journal_volume 28
_journal_year 2009
_chemical_formula_moiety 'C102 H84 Cl2 N4 O12 P2 Pt2 S2'
_chemical_formula_sum 'C102 H84 Cl2 N4 O12 P2 Pt2 S2'
_chemical_formula_weight 2144.87
_chemical_name_systematic
;
 ?
;
_space_group_IT_number 14
_symmetry_cell_setting monoclinic
_symmetry_space_group_name_Hall '-P 2yn'
_symmetry_space_group_name_H-M 'P 1 21/n 1'
_atom_sites_solution_hydrogens geom
_atom_sites_solution_primary direct
_atom_sites_solution_secondary difmap
_audit_creation_method SHELXL-97
_cell_angle_alpha 90.00
_cell_angle_beta 104.78(3)
_cell_angle_gamma 90.00
_cell_formula_units_Z 4
_cell_length_a 15.885(3)
_cell_length_b 25.498(5)
_cell_length_c 26.490(5)
_cell_measurement_reflns_used 0
_cell_measurement_temperature 293(2)
_cell_measurement_theta_max 0
_cell_measurement_theta_min 0
_cell_volume 10374(4)
_computing_molecular_graphics 'Ortep-3 for Windows (Farrugia, 1997)'
_computing_publication_material 'WinGX publication routines (Farrugia, 1999)'
_computing_structure_refinement 'SHELXL-97 (Sheldrick, 1997)'
_computing_structure_solution 'SHELXS-97 (Sheldrick, 1997)'
_diffrn_ambient_temperature 293(2)
_diffrn_measured_fraction_theta_full 0.995
_diffrn_measured_fraction_theta_max 0.995
_diffrn_radiation_monochromator graphite
_diffrn_radiation_source 'fine-focus sealed tube'
_diffrn_radiation_type MoK\a
_diffrn_radiation_wavelength 0.71073
_diffrn_reflns_av_R_equivalents 0.0395
_diffrn_reflns_av_sigmaI/netI 0.0522
_diffrn_reflns_limit_h_max 19
_diffrn_reflns_limit_h_min -19
_diffrn_reflns_limit_k_max 31
_diffrn_reflns_limit_k_min -31
_diffrn_reflns_limit_l_max 32
_diffrn_reflns_limit_l_min -32
_diffrn_reflns_number 60741
_diffrn_reflns_theta_full 25.68
_diffrn_reflns_theta_max 25.68
_diffrn_reflns_theta_min 1.78
_exptl_absorpt_coefficient_mu 2.874
_exptl_absorpt_correction_type none
_exptl_crystal_colour yellow
_exptl_crystal_density_diffrn 1.373
_exptl_crystal_density_method 'not measured'
_exptl_crystal_description prism
_exptl_crystal_F_000 4288
_exptl_crystal_size_max 0.4
_exptl_crystal_size_mid 0.2
_exptl_crystal_size_min 0.15
_refine_diff_density_max 2.177
_refine_diff_density_min -1.375
_refine_diff_density_rms 0.135
_refine_ls_extinction_method none
_refine_ls_goodness_of_fit_ref 1.027
_refine_ls_hydrogen_treatment ride-on
_refine_ls_matrix_type full
_refine_ls_number_parameters 1106
_refine_ls_number_reflns 19595
_refine_ls_number_restraints 58
_refine_ls_restrained_S_all 1.040
_refine_ls_R_factor_all 0.1046
_refine_ls_R_factor_gt 0.0590
_refine_ls_shift/su_max 0.002
_refine_ls_shift/su_mean 0.000
_refine_ls_structure_factor_coef Fsqd
_refine_ls_weighting_details 'calc w=1/[\s^2^(Fo^2^)+(0.1235P)^2^+1.0911P] where P=(Fo^2^+2Fc^2^)/3'
_refine_ls_weighting_scheme calc
_refine_ls_wR_factor_gt 0.1678
_refine_ls_wR_factor_ref 0.1977
_reflns_number_gt 12424
_reflns_number_total 19595
_reflns_threshold_expression >2sigma(I)
_cod_data_source_file om800969z_si_002.cif
_cod_data_source_block '[{PtThpy(CH3CN)}2L1](ClO4)2'
_cod_original_cell_volume 10375(4)
_cod_original_sg_symbol_H-M 'P 21/n'
_cod_database_code 4068594

loop_
_symmetry_equiv_pos_as_xyz
'x, y, z'
'-x+1/2, y+1/2, -z+1/2'
'-x, -y, -z'
'x-1/2, -y-1/2, z-1/2'

loop_
_atom_site_label
_atom_site_type_symbol
_atom_site_fract_x
_atom_site_fract_y
_atom_site_fract_z
_atom_site_U_iso_or_equiv
_atom_site_adp_type
_atom_site_occupancy
_atom_site_symmetry_multiplicity
_atom_site_calc_flag
_atom_site_refinement_flags
_atom_site_disorder_assembly
_atom_site_disorder_group
C1 C 0.1293(8) 0.5455(5) 0.3933(5) 0.111(4) Uani 1 1 d . . .
H1 H 0.1447 0.5105 0.3999 0.134 Uiso 1 1 calc R . .
C2 C 0.1474(7) 0.5726(4) 0.3541(4) 0.085(3) Uani 1 1 d . . .
H2 H 0.1750 0.5584 0.3302 0.102 Uiso 1 1 calc R . .
C3 C 0.1200(6) 0.6250(4) 0.3532(4) 0.073(3) Uani 1 1 d . . .
C4 C 0.0799(7) 0.6364(5) 0.3927(4) 0.092(3) Uani 1 1 d . . .
C5 C 0.0385(7) 0.6848(5) 0.3953(4) 0.083(3) Uani 1 1 d . . .
C6 C -0.0070(10) 0.6984(8) 0.4309(6) 0.140(6) Uani 1 1 d . . .
H6 H -0.0154 0.6739 0.4553 0.169 Uiso 1 1 calc R . .
C7 C -0.0407(10) 0.7489(10) 0.4306(7) 0.171(9) Uani 1 1 d . . .
H7 H -0.0706 0.7590 0.4550 0.205 Uiso 1 1 calc R . .
C8 C -0.0282(8) 0.7840(7) 0.3924(6) 0.119(5) Uani 1 1 d . . .
H8 H -0.0501 0.8179 0.3910 0.143 Uiso 1 1 calc R . .
C9 C 0.0169(7) 0.7680(5) 0.3566(4) 0.092(3) Uani 1 1 d . . .
H9 H 0.0238 0.7912 0.3308 0.110 Uiso 1 1 calc R . .
C10 C 0.1269(7) 0.7956(4) 0.2469(4) 0.078(3) Uani 1 1 d . . .
C11 C 0.1325(9) 0.8411(4) 0.2158(5) 0.109(4) Uani 1 1 d . . .
H11A H 0.1886 0.8571 0.2283 0.163 Uiso 1 1 calc R . .
H11B H 0.0880 0.8657 0.2183 0.163 Uiso 1 1 calc R . .
H11C H 0.1246 0.8308 0.1800 0.163 Uiso 1 1 calc R . .
C12 C 0.2100(6) 0.6863(3) 0.2039(3) 0.059(2) Uani 1 1 d . . .
C13 C 0.2750(7) 0.7224(4) 0.2084(4) 0.089(3) Uani 1 1 d . . .
H13 H 0.3176 0.7258 0.2396 0.106 Uiso 1 1 calc R . .
C14 C 0.2770(8) 0.7543(4) 0.1655(5) 0.096(4) Uani 1 1 d . . .
H14 H 0.3218 0.7785 0.1686 0.115 Uiso 1 1 calc R . .
C15 C 0.2154(8) 0.7505(5) 0.1199(5) 0.099(4) Uani 1 1 d . . .
H15 H 0.2173 0.7718 0.0917 0.118 Uiso 1 1 calc R . .
C16 C 0.1501(8) 0.7146(4) 0.1163(4) 0.090(3) Uani 1 1 d . . .
H16 H 0.1065 0.7118 0.0854 0.107 Uiso 1 1 calc R . .
C17 C 0.1484(7) 0.6827(4) 0.1579(4) 0.077(3) Uani 1 1 d . . .
H17 H 0.1040 0.6581 0.1544 0.093 Uiso 1 1 calc R . .
C18 C 0.3123(6) 0.6351(3) 0.2964(4) 0.067(2) Uani 1 1 d . . .
C19 C 0.3732(7) 0.6210(4) 0.2711(5) 0.083(3) Uani 1 1 d . . .
H19 H 0.3582 0.6175 0.2349 0.100 Uiso 1 1 calc R . .
C20 C 0.4591(8) 0.6118(5) 0.3000(6) 0.104(4) Uani 1 1 d . . .
H20 H 0.5007 0.6020 0.2827 0.125 Uiso 1 1 calc R . .
C21 C 0.4831(7) 0.6170(5) 0.3532(6) 0.107(4) Uani 1 1 d . . .
H21 H 0.5404 0.6118 0.3722 0.128 Uiso 1 1 calc R . .
C22 C 0.4193(8) 0.6301(5) 0.3773(5) 0.105(4) Uani 1 1 d . . .
H22 H 0.4340 0.6325 0.4135 0.126 Uiso 1 1 calc R . .
C23 C 0.3363(6) 0.6398(4) 0.3511(4) 0.082(3) Uani 1 1 d . . .
H23 H 0.2954 0.6495 0.3689 0.098 Uiso 1 1 calc R . .
C24 C 0.1472(5) 0.5886(3) 0.2314(3) 0.0530(19) Uani 1 1 d . . .
C25 C 0.0563(5) 0.5879(3) 0.2177(3) 0.0552(19) Uani 1 1 d . . .
H25 H 0.0260 0.6150 0.2286 0.066 Uiso 1 1 calc R . .
C26 C 0.0105(5) 0.5473(3) 0.1881(3) 0.0493(17) Uani 1 1 d . . .
C27 C 0.0580(5) 0.5071(3) 0.1722(3) 0.0522(18) Uani 1 1 d . . .
C28 C 0.1481(5) 0.5032(3) 0.1907(3) 0.0527(19) Uani 1 1 d . . .
C29 C 0.1925(5) 0.5457(3) 0.2196(3) 0.058(2) Uani 1 1 d . . .
H29 H 0.2530 0.5450 0.2309 0.070 Uiso 1 1 calc R . .
C30 C -0.0874(5) 0.5439(3) 0.1772(3) 0.0520(18) Uani 1 1 d . . .
H30A H -0.1124 0.5384 0.1402 0.062 Uiso 1 1 calc R . .
H30B H -0.1102 0.5766 0.1871 0.062 Uiso 1 1 calc R . .
C31 C -0.1129(5) 0.4983(3) 0.2083(3) 0.0503(18) Uani 1 1 d . . .
C32 C -0.1778(5) 0.4631(3) 0.1850(3) 0.0509(18) Uani 1 1 d . . .
C33 C -0.1957(5) 0.4183(3) 0.2105(4) 0.063(2) Uani 1 1 d . . .
C34 C -0.1489(6) 0.4116(4) 0.2624(4) 0.071(2) Uani 1 1 d . . .
H34 H -0.1599 0.3823 0.2805 0.085 Uiso 1 1 calc R . .
C35 C -0.0874(6) 0.4469(4) 0.2874(4) 0.068(2) Uani 1 1 d . . .
H35 H -0.0584 0.4423 0.3224 0.082 Uiso 1 1 calc R . .
C36 C -0.0695(6) 0.4893(3) 0.2596(3) 0.062(2) Uani 1 1 d . . .
H36 H -0.0264 0.5128 0.2762 0.074 Uiso 1 1 calc R . .
C37 C -0.2557(6) 0.3742(3) 0.1813(4) 0.076(3) Uani 1 1 d . . .
H37A H -0.3066 0.3709 0.1949 0.092 Uiso 1 1 calc R . .
H37B H -0.2750 0.3824 0.1444 0.092 Uiso 1 1 calc R . .
C38 C -0.2048(6) 0.3239(3) 0.1892(4) 0.065(2) Uani 1 1 d . . .
C39 C -0.2252(6) 0.2818(3) 0.2169(3) 0.063(2) Uani 1 1 d . . .
H39 H -0.2775 0.2822 0.2267 0.075 Uiso 1 1 calc R . .
C40 C -0.1704(6) 0.2394(3) 0.2305(3) 0.064(2) Uani 1 1 d . . .
C41 C -0.0898(6) 0.2396(3) 0.2182(3) 0.064(2) Uani 1 1 d . . .
H41 H -0.0506 0.2124 0.2297 0.077 Uiso 1 1 calc R . .
C42 C -0.0684(6) 0.2800(3) 0.1892(3) 0.061(2) Uani 1 1 d . . .
C43 C -0.1271(6) 0.3198(3) 0.1720(4) 0.064(2) Uani 1 1 d . . .
C44 C 0.0232(5) 0.2830(3) 0.1805(4) 0.064(2) Uani 1 1 d . . .
H44A H 0.0545 0.2508 0.1924 0.076 Uiso 1 1 calc R . .
H44B H 0.0192 0.2869 0.1435 0.076 Uiso 1 1 calc R . .
C45 C 0.0727(5) 0.3296(3) 0.2104(3) 0.0552(19) Uani 1 1 d . . .
C46 C 0.0665(6) 0.3401(4) 0.2617(3) 0.066(2) Uani 1 1 d . . .
H46 H 0.0343 0.3179 0.2775 0.079 Uiso 1 1 calc R . .
C47 C 0.1073(6) 0.3822(4) 0.2879(4) 0.072(2) Uani 1 1 d . . .
H47 H 0.1059 0.3876 0.3224 0.086 Uiso 1 1 calc R . .
C48 C 0.1516(5) 0.4179(3) 0.2636(4) 0.065(2) Uani 1 1 d . . .
H48 H 0.1778 0.4473 0.2817 0.077 Uiso 1 1 calc R . .
C49 C 0.1568(5) 0.4095(3) 0.2128(3) 0.0532(19) Uani 1 1 d . . .
C50 C 0.1207(5) 0.3638(3) 0.1871(3) 0.0507(18) Uani 1 1 d . . .
C51 C 0.1935(5) 0.4527(3) 0.1860(4) 0.060(2) Uani 1 1 d . . .
H51A H 0.2554 0.4564 0.2018 0.072 Uiso 1 1 calc R . .
H51B H 0.1857 0.4440 0.1494 0.072 Uiso 1 1 calc R . .
C52 C 0.0180(7) 0.4709(4) 0.0875(4) 0.084(3) Uani 1 1 d . . .
H52A H -0.0095 0.4402 0.0688 0.101 Uiso 1 1 calc R . .
H52B H 0.0788 0.4707 0.0870 0.101 Uiso 1 1 calc R . .
C53 C -0.0242(6) 0.5186(4) 0.0604(3) 0.068(2) Uani 1 1 d . . .
C54 C -0.1101(7) 0.5217(5) 0.0379(4) 0.093(3) Uani 1 1 d . . .
H54 H -0.1452 0.4926 0.0385 0.112 Uiso 1 1 calc R . .
C55 C -0.1474(11) 0.5673(8) 0.0141(5) 0.133(6) Uani 1 1 d . . .
H55 H -0.2067 0.5698 -0.0016 0.160 Uiso 1 1 calc R . .
C56 C -0.0905(17) 0.6096(7) 0.0148(6) 0.141(6) Uani 1 1 d . . .
H56 H -0.1133 0.6407 -0.0012 0.169 Uiso 1 1 calc R . .
C57 C -0.0096(14) 0.6074(7) 0.0363(6) 0.140(6) Uani 1 1 d . . .
H57 H 0.0254 0.6365 0.0356 0.168 Uiso 1 1 calc R . .
C58 C 0.0263(8) 0.5622(6) 0.0605(4) 0.096(3) Uani 1 1 d . . .
H58 H 0.0854 0.5611 0.0771 0.116 Uiso 1 1 calc R . .
C59 C -0.3014(6) 0.5010(5) 0.1307(4) 0.085(3) Uani 1 1 d . . .
H59A H -0.2871 0.5310 0.1537 0.102 Uiso 1 1 calc R . .
H59B H -0.3423 0.4793 0.1430 0.102 Uiso 1 1 calc R . .
C60 C -0.3435(5) 0.5194(4) 0.0770(4) 0.064(2) Uani 1 1 d . . .
C61 C -0.3533(9) 0.4904(7) 0.0359(6) 0.134(5) Uani 1 1 d . . .
H61 H -0.3318 0.4563 0.0401 0.160 Uiso 1 1 calc R . .
C62 C -0.3925(16) 0.5067(16) -0.0124(10) 0.249(19) Uani 1 1 d . . .
H62 H -0.3985 0.4838 -0.0404 0.299 Uiso 1 1 calc R . .
C63 C -0.4208(16) 0.5517(16) -0.0201(8) 0.203(15) Uani 1 1 d . . .
H63 H -0.4425 0.5629 -0.0543 0.243 Uiso 1 1 calc R . .
C64 C -0.4219(15) 0.5862(9) 0.0197(12) 0.216(12) Uani 1 1 d . . .
H64 H -0.4510 0.6181 0.0137 0.259 Uiso 1 1 calc R . .
C65 C -0.3752(11) 0.5698(6) 0.0710(6) 0.133(5) Uani 1 1 d . . .
H65 H -0.3667 0.5926 0.0993 0.160 Uiso 1 1 calc R . .
C66 C -0.1565(11) 0.3596(5) 0.0904(7) 0.131(5) Uani 1 1 d . . .
H66A H -0.1371 0.3881 0.0720 0.157 Uiso 1 1 calc R . .
H66B H -0.2167 0.3664 0.0903 0.157 Uiso 1 1 calc R . .
C67 C -0.1529(10) 0.3093(5) 0.0610(5) 0.100(4) Uani 1 1 d . . .
C68 C -0.2186(11) 0.2751(8) 0.0522(6) 0.136(6) Uani 1 1 d . . .
H68 H -0.2685 0.2844 0.0623 0.163 Uiso 1 1 calc R . .
C69 C -0.2171(18) 0.2278(10) 0.0295(8) 0.172(10) Uani 1 1 d . . .
H69 H -0.2649 0.2055 0.0227 0.207 Uiso 1 1 calc R . .
C70 C -0.140(3) 0.2145(10) 0.0170(7) 0.209(16) Uani 1 1 d . . .
H70 H -0.1325 0.1815 0.0038 0.250 Uiso 1 1 calc R . .
C71 C -0.0711(14) 0.2550(16) 0.0254(9) 0.190(12) Uani 1 1 d . . .
H71 H -0.0210 0.2487 0.0142 0.227 Uiso 1 1 calc R . .
C72 C -0.0790(14) 0.2980(7) 0.0474(6) 0.129(6) Uani 1 1 d . . .
H72 H -0.0334 0.3220 0.0543 0.155 Uiso 1 1 calc R . .
C73 C 0.2135(6) 0.3272(5) 0.1442(4) 0.087(3) Uani 1 1 d . . .
H73A H 0.2224 0.3012 0.1718 0.105 Uiso 1 1 calc R . .
H73B H 0.2588 0.3535 0.1544 0.105 Uiso 1 1 calc R . .
C74 C 0.2212(6) 0.3010(4) 0.0941(4) 0.070(2) Uani 1 1 d . . .
C75 C 0.1730(9) 0.2589(4) 0.0738(5) 0.107(4) Uani 1 1 d . . .
H75 H 0.1299 0.2486 0.0898 0.128 Uiso 1 1 calc R . .
C76 C 0.1808(13) 0.2318(6) 0.0345(7) 0.155(7) Uani 1 1 d . . .
H76 H 0.1449 0.2032 0.0227 0.186 Uiso 1 1 calc R . .
C77 C 0.2439(13) 0.2463(7) 0.0107(6) 0.138(6) Uani 1 1 d . . .
H77 H 0.2512 0.2269 -0.0176 0.165 Uiso 1 1 calc R . .
C78 C 0.2955(10) 0.2878(8) 0.0269(5) 0.125(5) Uani 1 1 d . . .
H78 H 0.3384 0.2976 0.0105 0.150 Uiso 1 1 calc R . .
C79 C 0.2820(8) 0.3151(5) 0.0686(5) 0.105(4) Uani 1 1 d . . .
H79 H 0.3159 0.3446 0.0800 0.126 Uiso 1 1 calc R . .
C80 C -0.2554(6) 0.1432(3) 0.2015(3) 0.068(2) Uani 1 1 d . . .
C81 C -0.3221(8) 0.1073(5) 0.2026(4) 0.104(4) Uani 1 1 d . . .
H81 H -0.3384 0.1023 0.2336 0.125 Uiso 1 1 calc R . .
C82 C -0.3643(9) 0.0788(5) 0.1583(5) 0.121(5) Uani 1 1 d . . .
H82 H -0.4103 0.0567 0.1594 0.145 Uiso 1 1 calc R . .
C83 C -0.3382(9) 0.0835(5) 0.1135(4) 0.112(4) Uani 1 1 d . . .
H83 H -0.3650 0.0639 0.0842 0.134 Uiso 1 1 calc R . .
C84 C -0.2707(9) 0.1180(5) 0.1119(4) 0.109(4) Uani 1 1 d . . .
H84 H -0.2521 0.1207 0.0814 0.131 Uiso 1 1 calc R . .
C85 C -0.2314(8) 0.1480(4) 0.1546(4) 0.090(3) Uani 1 1 d . . .
H85 H -0.1882 0.1717 0.1521 0.107 Uiso 1 1 calc R . .
C86 C -0.2779(6) 0.1908(3) 0.2962(4) 0.064(2) Uani 1 1 d . . .
C87 C -0.2574(6) 0.1800(4) 0.3485(4) 0.075(3) Uani 1 1 d . . .
H87 H -0.2021 0.1675 0.3649 0.091 Uiso 1 1 calc R . .
C88 C -0.3152(8) 0.1870(5) 0.3761(5) 0.105(4) Uani 1 1 d . . .
H88 H -0.2986 0.1800 0.4117 0.126 Uiso 1 1 calc R . .
C89 C -0.3964(9) 0.2037(6) 0.3550(6) 0.113(4) Uani 1 1 d . . .
H89 H -0.4361 0.2082 0.3752 0.136 Uiso 1 1 calc R . .
C90 C -0.4188(7) 0.2139(5) 0.3024(7) 0.111(4) Uani 1 1 d . . .
H90 H -0.4749 0.2254 0.2867 0.133 Uiso 1 1 calc R . .
C91 C -0.3619(7) 0.2077(4) 0.2726(5) 0.088(3) Uani 1 1 d . . .
H91 H -0.3787 0.2146 0.2370 0.106 Uiso 1 1 calc R . .
C92 C -0.0154(7) 0.2807(5) 0.3936(5) 0.099(3) Uani 1 1 d . . .
H92 H -0.0278 0.3145 0.4026 0.119 Uiso 1 1 calc R . .
C93 C -0.0676(7) 0.2520(4) 0.3556(4) 0.081(3) Uani 1 1 d . . .
H93 H -0.1199 0.2648 0.3348 0.097 Uiso 1 1 calc R . .
C94 C -0.0363(6) 0.2003(4) 0.3495(4) 0.070(2) Uani 1 1 d . . .
C95 C 0.0410(7) 0.1919(4) 0.3834(4) 0.084(3) Uani 1 1 d . . .
C96 C 0.0863(7) 0.1428(5) 0.3833(5) 0.082(3) Uani 1 1 d . . .
C97 C 0.1676(9) 0.1311(6) 0.4147(6) 0.123(5) Uani 1 1 d . . .
H97 H 0.1981 0.1545 0.4397 0.148 Uiso 1 1 calc R . .
C98 C 0.2021(9) 0.0818(7) 0.4068(7) 0.132(6) Uani 1 1 d . . .
H98 H 0.2587 0.0731 0.4248 0.159 Uiso 1 1 calc R . .
C99 C 0.1542(11) 0.0479(6) 0.3741(7) 0.118(5) Uani 1 1 d . . .
H99 H 0.1762 0.0147 0.3701 0.142 Uiso 1 1 calc R . .
C100 C 0.0730(8) 0.0613(5) 0.3461(5) 0.090(3) Uani 1 1 d . . .
H100 H 0.0401 0.0371 0.3230 0.108 Uiso 1 1 calc R . .
C101 C -0.1402(7) 0.0328(4) 0.2420(5) 0.086(3) Uani 1 1 d . . .
C102 C -0.1727(9) -0.0140(5) 0.2114(6) 0.122(5) Uani 1 1 d . . .
H10A H -0.1261 -0.0388 0.2146 0.183 Uiso 1 1 calc R . .
H10B H -0.1948 -0.0045 0.1754 0.183 Uiso 1 1 calc R . .
H10C H -0.2185 -0.0295 0.2240 0.183 Uiso 1 1 calc R . .
Cl2 Cl 0.0182(3) 0.91529(14) 0.30584(17) 0.1244(12) Uani 1 1 d . . .
Pt1 Pt 0.12411(2) 0.689169(13) 0.309864(13) 0.05709(12) Uani 1 1 d . . .
Pt2 Pt -0.07965(2) 0.137537(13) 0.305735(14) 0.06319(13) Uani 1 1 d . . .
S1 S 0.0760(3) 0.58035(18) 0.42953(16) 0.1359(15) Uani 1 1 d . . .
S2 S 0.0779(2) 0.24648(15) 0.42339(13) 0.1077(10) Uani 1 1 d . . .
O1 O 0.0121(4) 0.4681(2) 0.1409(2) 0.0633(14) Uani 1 1 d . . .
O2 O -0.2252(3) 0.4719(2) 0.1330(2) 0.0566(13) Uani 1 1 d . . .
O3 O -0.1063(4) 0.3595(2) 0.1422(3) 0.0771(18) Uani 1 1 d . . .
O4 O 0.1301(3) 0.35161(19) 0.1386(2) 0.0521(12) Uani 1 1 d . . .
Cl1 Cl -0.3615(6) 0.1049(3) -0.0465(3) 0.119(2) Uiso 0.50 1 d PD A 1
O5 O -0.3241(13) 0.0588(7) -0.0159(7) 0.164(4) Uiso 0.50 1 d PD A 1
O6 O -0.3848(13) 0.1455(7) -0.0120(8) 0.164(4) Uiso 0.50 1 d PD A 1
O7 O -0.4506(10) 0.0873(8) -0.0820(7) 0.164(4) Uiso 0.50 1 d PD A 1
O8 O -0.3113(12) 0.1278(7) -0.0787(7) 0.164(4) Uiso 0.50 1 d PD A 1
Cl1' Cl -0.3935(5) 0.0923(3) -0.0408(3) 0.110(2) Uiso 0.50 1 d PD B 2
O5' O -0.3993(14) 0.0421(6) -0.0153(8) 0.170(5) Uiso 0.50 1 d PD B 2
O6' O -0.2934(9) 0.1002(9) -0.0318(8) 0.170(5) Uiso 0.50 1 d PD B 2
O7' O -0.4257(13) 0.1352(7) -0.0178(8) 0.170(5) Uiso 0.50 1 d PD B 2
O8' O -0.4227(13) 0.0877(9) -0.0972(6) 0.170(5) Uiso 0.50 1 d PD B 2
O9 O -0.0279(9) 0.8725(5) 0.2743(5) 0.182(5) Uiso 1 1 d . . .
O10 O 0.0928(11) 0.8994(6) 0.3348(6) 0.213(6) Uiso 1 1 d . . .
O11 O 0.0364(10) 0.9565(6) 0.2709(6) 0.204(5) Uiso 1 1 d . . .
O12 O -0.0317(9) 0.9406(5) 0.3298(5) 0.179(5) Uiso 1 1 d . . .
P1 P 0.19987(14) 0.64834(8) 0.26111(9) 0.0554(5) Uani 1 1 d . . .
P2 P -0.19863(15) 0.17863(9) 0.25870(9) 0.0607(5) Uani 1 1 d . . .
N1 N 0.0512(5) 0.7189(3) 0.3587(3) 0.071(2) Uani 1 1 d . . .
N2 N 0.1245(5) 0.7604(3) 0.2705(3) 0.0655(18) Uani 1 1 d . . .
N3 N 0.0400(5) 0.1073(3) 0.3510(3) 0.073(2) Uani 1 1 d . . .
N4 N -0.1148(6) 0.0676(3) 0.2664(3) 0.079(2) Uani 1 1 d . . .

loop_
_atom_site_aniso_label
_atom_site_aniso_U_11
_atom_site_aniso_U_22
_atom_site_aniso_U_33
_atom_site_aniso_U_23
_atom_site_aniso_U_13
_atom_site_aniso_U_12
C1 0.105(9) 0.100(9) 0.124(10) 0.045(8) 0.020(8) 0.004(7)
C2 0.105(8) 0.078(7) 0.073(7) 0.023(5) 0.024(6) 0.012(6)
C3 0.060(5) 0.097(7) 0.060(6) 0.013(5) 0.014(4) -0.001(5)
C4 0.084(7) 0.133(11) 0.064(6) 0.026(6) 0.027(6) -0.007(7)
C5 0.072(6) 0.115(9) 0.071(7) 0.001(6) 0.034(5) 0.002(6)
C6 0.126(12) 0.191(17) 0.128(13) 0.022(11) 0.077(11) 0.017(11)
C7 0.111(12) 0.28(3) 0.136(14) -0.026(16) 0.061(11) 0.061(14)
C8 0.093(9) 0.154(13) 0.117(11) -0.022(10) 0.041(8) 0.031(8)
C9 0.079(7) 0.116(9) 0.079(7) -0.028(6) 0.019(6) 0.007(6)
C10 0.098(8) 0.045(5) 0.086(7) -0.002(5) 0.015(6) -0.019(5)
C11 0.141(11) 0.076(7) 0.111(10) 0.007(7) 0.038(8) -0.007(7)
C12 0.066(5) 0.056(5) 0.058(5) -0.007(4) 0.021(4) -0.015(4)
C13 0.110(8) 0.096(8) 0.058(6) -0.003(5) 0.017(6) -0.047(7)
C14 0.110(9) 0.094(8) 0.092(8) -0.007(6) 0.041(7) -0.052(7)
C15 0.119(9) 0.108(9) 0.072(7) 0.001(6) 0.031(7) -0.043(8)
C16 0.104(8) 0.091(8) 0.068(6) 0.009(6) 0.012(6) -0.015(6)
C17 0.085(7) 0.076(6) 0.072(6) -0.001(5) 0.024(5) -0.028(5)
C18 0.065(5) 0.061(5) 0.079(6) -0.012(4) 0.026(5) -0.010(4)
C19 0.068(6) 0.093(7) 0.097(8) -0.021(6) 0.035(6) -0.007(5)
C20 0.079(8) 0.111(9) 0.139(12) -0.014(9) 0.056(8) -0.006(7)
C21 0.064(7) 0.128(10) 0.122(11) 0.002(9) 0.013(7) 0.003(7)
C22 0.077(8) 0.150(12) 0.081(8) -0.005(7) 0.007(6) 0.008(7)
C23 0.063(6) 0.107(8) 0.072(7) -0.017(6) 0.009(5) 0.002(5)
C24 0.063(5) 0.043(4) 0.056(5) -0.003(3) 0.022(4) -0.010(4)
C25 0.057(5) 0.044(4) 0.068(5) -0.003(4) 0.022(4) -0.001(4)
C26 0.056(4) 0.037(4) 0.057(5) -0.004(3) 0.017(4) -0.004(3)
C27 0.066(5) 0.033(4) 0.060(5) -0.004(3) 0.021(4) -0.009(3)
C28 0.056(5) 0.041(4) 0.065(5) -0.005(4) 0.022(4) -0.004(3)
C29 0.055(5) 0.054(5) 0.069(5) -0.003(4) 0.022(4) -0.002(4)
C30 0.055(5) 0.040(4) 0.061(5) -0.005(3) 0.016(4) 0.002(3)
C31 0.051(4) 0.043(4) 0.062(5) -0.003(3) 0.022(4) 0.008(3)
C32 0.048(4) 0.044(4) 0.065(5) 0.007(4) 0.022(4) 0.011(3)
C33 0.053(5) 0.055(5) 0.081(6) 0.012(4) 0.019(4) 0.008(4)
C34 0.072(6) 0.062(6) 0.082(7) 0.022(5) 0.026(5) 0.009(5)
C35 0.075(6) 0.064(6) 0.069(6) 0.010(5) 0.025(5) 0.018(5)
C36 0.067(5) 0.057(5) 0.057(5) -0.003(4) 0.006(4) 0.014(4)
C37 0.058(5) 0.056(5) 0.113(8) 0.015(5) 0.020(5) -0.010(4)
C38 0.060(5) 0.048(5) 0.084(6) 0.012(4) 0.012(5) -0.007(4)
C39 0.061(5) 0.058(5) 0.070(6) 0.008(4) 0.019(4) -0.012(4)
C40 0.074(6) 0.049(5) 0.063(5) 0.017(4) 0.008(4) -0.009(4)
C41 0.074(6) 0.055(5) 0.063(5) 0.010(4) 0.014(4) -0.006(4)
C42 0.065(5) 0.045(4) 0.073(6) 0.007(4) 0.016(4) -0.010(4)
C43 0.070(6) 0.049(5) 0.070(6) 0.014(4) 0.012(4) -0.015(4)
C44 0.067(5) 0.051(5) 0.078(6) 0.008(4) 0.028(5) -0.007(4)
C45 0.055(5) 0.047(4) 0.063(5) 0.008(4) 0.013(4) 0.009(4)
C46 0.070(6) 0.064(5) 0.066(6) 0.022(5) 0.021(5) 0.018(5)
C47 0.076(6) 0.085(7) 0.049(5) -0.010(5) 0.007(4) 0.017(5)
C48 0.061(5) 0.054(5) 0.075(6) -0.006(4) 0.010(4) 0.007(4)
C49 0.047(4) 0.045(4) 0.069(5) 0.006(4) 0.017(4) 0.013(3)
C50 0.042(4) 0.043(4) 0.067(5) 0.007(4) 0.013(4) 0.010(3)
C51 0.050(5) 0.045(4) 0.088(6) -0.003(4) 0.026(4) 0.000(4)
C52 0.098(7) 0.070(6) 0.082(7) -0.034(5) 0.017(6) 0.006(5)
C53 0.070(6) 0.087(7) 0.052(5) -0.014(5) 0.024(4) 0.001(5)
C54 0.075(7) 0.125(10) 0.079(7) 0.004(7) 0.020(6) -0.001(7)
C55 0.121(11) 0.197(17) 0.085(9) 0.029(11) 0.033(8) 0.074(13)
C56 0.22(2) 0.120(13) 0.085(11) 0.028(10) 0.038(13) 0.017(14)
C57 0.194(18) 0.133(14) 0.075(9) 0.010(9) 0.002(10) -0.051(13)
C58 0.097(8) 0.122(10) 0.074(7) 0.005(7) 0.028(6) -0.020(8)
C59 0.069(6) 0.118(9) 0.073(6) 0.023(6) 0.026(5) 0.024(6)
C60 0.050(5) 0.073(6) 0.067(6) 0.009(5) 0.013(4) 0.001(4)
C61 0.127(11) 0.180(15) 0.083(9) -0.036(10) 0.008(8) 0.033(10)
C62 0.160(19) 0.46(5) 0.121(19) -0.09(2) 0.020(15) 0.12(3)
C63 0.141(18) 0.40(5) 0.073(11) 0.07(2) 0.036(11) 0.04(2)
C64 0.19(2) 0.18(2) 0.28(3) 0.15(2) 0.07(2) 0.085(17)
C65 0.182(15) 0.092(9) 0.112(11) 0.020(8) 0.011(10) 0.011(10)
C66 0.159(13) 0.094(10) 0.156(14) 0.063(10) 0.072(12) 0.022(9)
C67 0.112(10) 0.103(10) 0.072(7) 0.033(7) 0.003(7) -0.030(8)
C68 0.120(12) 0.168(16) 0.103(11) 0.057(11) 0.000(9) -0.023(12)
C69 0.22(2) 0.131(17) 0.113(15) 0.035(13) -0.055(15) -0.051(17)
C70 0.35(4) 0.152(19) 0.080(11) -0.014(12) -0.02(2) 0.12(3)
C71 0.136(16) 0.32(4) 0.098(15) 0.041(19) 0.000(12) -0.01(2)
C72 0.181(19) 0.126(13) 0.085(10) -0.004(9) 0.042(11) -0.006(12)
C73 0.072(6) 0.110(8) 0.076(7) -0.027(6) 0.014(5) 0.024(6)
C74 0.071(6) 0.064(6) 0.078(6) 0.008(5) 0.022(5) 0.025(5)
C75 0.154(12) 0.071(7) 0.109(9) -0.016(7) 0.059(9) -0.011(7)
C76 0.218(19) 0.111(11) 0.159(15) -0.058(11) 0.092(15) -0.030(12)
C77 0.184(17) 0.149(15) 0.094(10) -0.024(10) 0.060(11) 0.044(12)
C78 0.118(11) 0.183(16) 0.084(9) -0.004(10) 0.042(8) 0.027(11)
C79 0.101(9) 0.120(10) 0.100(9) 0.000(7) 0.036(8) 0.007(7)
C80 0.085(6) 0.062(5) 0.057(5) 0.014(4) 0.020(5) -0.017(5)
C81 0.148(11) 0.103(8) 0.059(6) 0.006(6) 0.025(7) -0.053(8)
C82 0.170(13) 0.113(10) 0.072(8) 0.003(7) 0.016(8) -0.081(9)
C83 0.159(12) 0.106(9) 0.060(7) -0.008(6) 0.009(7) -0.055(9)
C84 0.144(11) 0.120(10) 0.064(7) 0.005(7) 0.031(7) -0.046(9)
C85 0.109(8) 0.086(7) 0.073(7) 0.008(6) 0.021(6) -0.033(6)
C86 0.061(5) 0.053(5) 0.074(6) 0.010(4) 0.011(4) -0.012(4)
C87 0.072(6) 0.090(7) 0.069(6) 0.005(5) 0.026(5) 0.000(5)
C88 0.095(9) 0.140(11) 0.084(8) -0.019(7) 0.030(7) 0.001(8)
C89 0.088(9) 0.153(12) 0.104(10) -0.027(9) 0.036(8) -0.010(8)
C90 0.047(6) 0.116(10) 0.164(14) 0.013(10) 0.015(8) 0.002(6)
C91 0.060(6) 0.091(7) 0.104(8) 0.015(6) 0.005(6) -0.012(5)
C92 0.091(8) 0.099(8) 0.108(9) -0.016(7) 0.024(7) -0.007(7)
C93 0.079(7) 0.073(6) 0.081(7) -0.018(5) 0.005(5) -0.009(5)
C94 0.058(5) 0.087(7) 0.063(6) -0.002(5) 0.014(5) -0.005(5)
C95 0.082(7) 0.095(8) 0.075(7) 0.000(6) 0.022(6) -0.015(6)
C96 0.061(6) 0.093(8) 0.098(8) 0.022(6) 0.029(6) 0.015(6)
C97 0.080(8) 0.142(13) 0.140(13) 0.008(10) 0.014(8) 0.007(8)
C98 0.074(9) 0.152(15) 0.171(16) 0.058(12) 0.031(10) 0.040(10)
C99 0.116(12) 0.107(11) 0.148(14) 0.032(10) 0.062(11) 0.039(9)
C100 0.096(8) 0.084(7) 0.100(8) 0.033(6) 0.043(7) 0.028(6)
C101 0.098(8) 0.065(6) 0.104(8) 0.004(6) 0.044(7) -0.018(6)
C102 0.145(12) 0.084(8) 0.137(11) -0.035(8) 0.035(9) -0.022(8)
Cl2 0.118(3) 0.100(2) 0.159(3) -0.001(2) 0.042(3) 0.047(2)
Pt1 0.0616(2) 0.0556(2) 0.0555(2) -0.00669(14) 0.01749(15) -0.00633(15)
Pt2 0.0754(2) 0.0551(2) 0.0621(2) 0.01065(15) 0.02301(18) 0.00042(16)
S1 0.130(3) 0.172(4) 0.121(3) 0.074(3) 0.060(2) 0.016(3)
S2 0.088(2) 0.132(3) 0.096(2) -0.025(2) 0.0094(17) -0.0155(19)
O1 0.068(4) 0.048(3) 0.072(4) -0.009(3) 0.014(3) -0.001(3)
O2 0.051(3) 0.052(3) 0.067(4) 0.008(3) 0.015(3) 0.004(2)
O3 0.088(4) 0.059(4) 0.089(5) 0.030(3) 0.030(4) -0.001(3)
O4 0.052(3) 0.048(3) 0.060(3) 0.004(2) 0.020(3) 0.007(2)
P1 0.0598(12) 0.0520(12) 0.0564(12) -0.0078(10) 0.0185(10) -0.0084(10)
P2 0.0686(14) 0.0527(12) 0.0602(13) 0.0111(10) 0.0154(11) -0.0101(10)
N1 0.059(4) 0.092(6) 0.066(5) -0.014(4) 0.021(4) 0.003(4)
N2 0.072(5) 0.049(4) 0.073(5) -0.013(4) 0.015(4) -0.010(4)
N3 0.076(5) 0.078(5) 0.071(5) 0.022(4) 0.029(4) 0.010(5)
N4 0.098(6) 0.056(5) 0.090(6) 0.014(4) 0.036(5) -0.007(4)

loop_
_atom_type_symbol
_atom_type_description
_atom_type_scat_dispersion_real
_atom_type_scat_dispersion_imag
_atom_type_scat_source
C C 0.0033 0.0016 'International Tables Vol C Tables 4.2.6.8 and 6.1.1.4'
H H 0.0000 0.0000 'International Tables Vol C Tables 4.2.6.8 and 6.1.1.4'
Cl Cl 0.1484 0.1585 'International Tables Vol C Tables 4.2.6.8 and 6.1.1.4'
Pt Pt -1.7033 8.3905 'International Tables Vol C Tables 4.2.6.8 and 6.1.1.4'
S S 0.1246 0.1234 'International Tables Vol C Tables 4.2.6.8 and 6.1.1.4'
O O 0.0106 0.0060 'International Tables Vol C Tables 4.2.6.8 and 6.1.1.4'
P P 0.1023 0.0942 'International Tables Vol C Tables 4.2.6.8 and 6.1.1.4'
N N 0.0061 0.0033 'International Tables Vol C Tables 4.2.6.8 and 6.1.1.4'

loop_
_geom_angle_atom_site_label_1
_geom_angle_atom_site_label_2
_geom_angle_atom_site_label_3
_geom_angle
C2 C1 S1 114.0(10)
C1 C2 C3 112.2(11)
C4 C3 C2 112.8(9)
C4 C3 Pt1 110.4(8)
C2 C3 Pt1 136.8(7)
C3 C4 C5 122.1(9)
C3 C4 S1 109.9(9)
C5 C4 S1 127.4(8)
N1 C5 C6 122.0(12)
N1 C5 C4 111.8(8)
C6 C5 C4 126.2(12)
C5 C6 C7 119.9(15)
C6 C7 C8 118.0(13)
C9 C8 C7 120.0(15)
N1 C9 C8 120.8(12)
N2 C10 C11 178.3(13)
C17 C12 C13 118.7(8)
C17 C12 P1 120.6(6)
C13 C12 P1 120.4(7)
C12 C13 C14 119.5(10)
C15 C14 C13 121.4(10)
C14 C15 C16 118.3(10)
C15 C16 C17 120.6(11)
C12 C17 C16 121.4(9)
C19 C18 C23 119.4(10)
C19 C18 P1 121.6(8)
C23 C18 P1 119.0(7)
C18 C19 C20 119.3(11)
C21 C20 C19 121.5(10)
C20 C21 C22 117.3(11)
C23 C22 C21 123.2(12)
C22 C23 C18 119.2(10)
C29 C24 C25 119.5(7)
C29 C24 P1 123.4(6)
C25 C24 P1 117.1(6)
C26 C25 C24 121.1(7)
C25 C26 C27 118.1(7)
C25 C26 C30 121.2(6)
C27 C26 C30 120.5(6)
O1 C27 C28 119.9(6)
O1 C27 C26 117.8(7)
C28 C27 C26 122.1(7)
C27 C28 C29 117.6(7)
C27 C28 C51 120.4(7)
C29 C28 C51 121.4(7)
C24 C29 C28 120.8(7)
C26 C30 C31 110.0(6)
C36 C31 C32 117.5(7)
C36 C31 C30 121.3(7)
C32 C31 C30 121.2(7)
C31 C32 C33 122.3(8)
C31 C32 O2 119.0(7)
C33 C32 O2 118.7(7)
C32 C33 C34 117.0(8)
C32 C33 C37 122.0(8)
C34 C33 C37 120.6(8)
C35 C34 C33 122.1(8)
C34 C35 C36 118.4(9)
C31 C36 C35 122.5(9)
C38 C37 C33 108.0(7)
C39 C38 C43 117.0(8)
C39 C38 C37 123.0(8)
C43 C38 C37 119.8(7)
C40 C39 C38 121.9(8)
C39 C40 C41 119.5(7)
C39 C40 P2 124.6(7)
C41 C40 P2 115.7(6)
C42 C41 C40 120.1(8)
C43 C42 C41 119.6(8)
C43 C42 C44 120.2(7)
C41 C42 C44 120.0(8)
O3 C43 C42 119.5(8)
O3 C43 C38 119.1(8)
C42 C43 C38 121.1(7)
C45 C44 C42 110.0(7)
C50 C45 C46 119.1(8)
C50 C45 C44 121.3(7)
C46 C45 C44 119.5(7)
C47 C46 C45 120.1(8)
C46 C47 C48 120.7(8)
C49 C48 C47 120.4(8)
C48 C49 C50 118.9(7)
C48 C49 C51 118.1(7)
C50 C49 C51 122.7(7)
O4 C50 C49 121.2(7)
O4 C50 C45 118.4(7)
C49 C50 C45 120.4(7)
C28 C51 C49 109.6(6)
O1 C52 C53 112.4(7)
C54 C53 C58 118.7(11)
C54 C53 C52 123.0(10)
C58 C53 C52 118.2(10)
C53 C54 C55 121.3(13)
C54 C55 C56 116.1(15)
C57 C56 C55 123.3(18)
C56 C57 C58 119.9(17)
C53 C58 C57 120.6(13)
O2 C59 C60 112.4(7)
C61 C60 C65 118.5(12)
C61 C60 C59 123.6(11)
C65 C60 C59 117.9(10)
C60 C61 C62 123.6(19)
C63 C62 C61 121(3)
C62 C63 C64 123(2)
C63 C64 C65 115.9(19)
C60 C65 C64 117.7(16)
O3 C66 C67 114.7(10)
C68 C67 C72 120.8(18)
C68 C67 C66 120.9(18)
C72 C67 C66 118.1(14)
C67 C68 C69 124(2)
C68 C69 C70 116(2)
C69 C70 C71 117(2)
C72 C71 C70 121(3)
C71 C72 C67 120(2)
O4 C73 C74 112.3(8)
C75 C74 C79 114.5(10)
C75 C74 C73 122.4(10)
C79 C74 C73 122.9(11)
C76 C75 C74 126.2(14)
C75 C76 C77 117.6(16)
C78 C77 C76 121.9(14)
C77 C78 C79 116.8(14)
C74 C79 C78 123.0(14)
C85 C80 C81 117.0(9)
C85 C80 P2 121.0(7)
C81 C80 P2 121.8(7)
C82 C81 C80 121.5(10)
C83 C82 C81 120.0(11)
C82 C83 C84 119.5(11)
C85 C84 C83 121.0(10)
C84 C85 C80 120.9(9)
C87 C86 C91 118.1(9)
C87 C86 P2 120.0(7)
C91 C86 P2 121.8(8)
C88 C87 C86 120.8(11)
C87 C88 C89 122.9(13)
C88 C89 C90 117.1(12)
C91 C90 C89 122.2(11)
C90 C91 C86 118.8(11)
C93 C92 S2 111.2(9)
C92 C93 C94 114.7(10)
C95 C94 C93 111.0(9)
C95 C94 Pt2 112.5(8)
C93 C94 Pt2 136.5(7)
C94 C95 C96 120.7(10)
C94 C95 S2 112.6(9)
C96 C95 S2 126.7(9)
N3 C96 C97 121.2(11)
N3 C96 C95 113.3(9)
C97 C96 C95 125.4(13)
C96 C97 C98 116.5(15)
C99 C98 C97 120.1(14)
C98 C99 C100 120.1(14)
N3 C100 C99 121.5(13)
N4 C101 C102 178.3(14)
O10 Cl2 O12 116.2(10)
O10 Cl2 O9 110.7(9)
O12 Cl2 O9 111.8(9)
O10 Cl2 O11 107.3(10)
O12 Cl2 O11 101.1(8)
O9 Cl2 O11 109.0(8)
C3 Pt1 N1 80.7(4)
C3 Pt1 N2 174.2(3)
N1 Pt1 N2 93.8(3)
C3 Pt1 P1 93.0(3)
N1 Pt1 P1 173.5(2)
N2 Pt1 P1 92.7(2)
C94 Pt2 N4 173.6(4)
C94 Pt2 N3 80.5(4)
N4 Pt2 N3 93.4(4)
C94 Pt2 P2 93.8(3)
N4 Pt2 P2 92.4(3)
N3 Pt2 P2 173.3(2)
C1 S1 C4 91.1(6)
C92 S2 C95 90.5(6)
C27 O1 C52 113.4(6)
C59 O2 C32 111.4(6)
C43 O3 C66 113.7(8)
C50 O4 C73 108.7(6)
O8 Cl1 O5 116.6(10)
O8 Cl1 O6 110.1(9)
O5 Cl1 O6 110.4(9)
O8 Cl1 O7 108.4(9)
O5 Cl1 O7 106.4(9)
O6 Cl1 O7 104.0(9)
O7' Cl1' O8' 116.9(10)
O7' Cl1' O5' 114.0(10)
O8' Cl1' O5' 111.4(9)
O7' Cl1' O6' 107.5(9)
O8' Cl1' O6' 102.3(9)
O5' Cl1' O6' 102.9(9)
C24 P1 C18 110.5(4)
C24 P1 C12 102.2(4)
C18 P1 C12 103.9(4)
C24 P1 Pt1 112.6(3)
C18 P1 Pt1 113.0(3)
C12 P1 Pt1 113.8(3)
C80 P2 C86 106.2(4)
C80 P2 C40 101.8(4)
C86 P2 C40 110.8(4)
C80 P2 Pt2 113.9(3)
C86 P2 Pt2 112.3(3)
C40 P2 Pt2 111.3(3)
C5 N1 C9 119.3(9)
C5 N1 Pt1 114.7(7)
C9 N1 Pt1 126.0(7)
C10 N2 Pt1 174.3(8)
C100 N3 C96 120.4(10)
C100 N3 Pt2 126.6(9)
C96 N3 Pt2 112.7(7)
C101 N4 Pt2 173.0(10)

loop_
_geom_bond_atom_site_label_1
_geom_bond_atom_site_label_2
_geom_bond_distance
C1 C2 1.339(14)
C1 S1 1.687(14)
C2 C3 1.404(14)
C3 C4 1.388(14)
C3 Pt1 2.008(10)
C4 C5 1.407(15)
C4 S1 1.741(11)
C5 N1 1.355(13)
C5 C6 1.372(16)
C6 C7 1.39(2)
C7 C8 1.40(2)
C8 C9 1.386(15)
C9 N1 1.361(13)
C10 N2 1.100(11)
C10 C11 1.439(15)
C12 C17 1.357(13)
C12 C13 1.365(12)
C12 P1 1.840(8)
C13 C14 1.403(14)
C14 C15 1.350(15)
C15 C16 1.368(14)
C16 C17 1.376(13)
C18 C19 1.358(12)
C18 C23 1.406(13)
C18 P1 1.824(10)
C19 C20 1.404(16)
C20 C21 1.368(17)
C21 C22 1.371(16)
C22 C23 1.347(14)
C24 C29 1.388(10)
C24 C25 1.397(11)
C24 P1 1.818(7)
C25 C26 1.385(10)
C26 C27 1.401(10)
C26 C30 1.509(10)
C27 O1 1.377(9)
C27 C28 1.393(11)
C28 C29 1.409(11)
C28 C51 1.497(10)
C30 C31 1.539(10)
C31 C36 1.377(11)
C31 C32 1.385(11)
C32 C33 1.393(11)
C32 O2 1.410(9)
C33 C34 1.397(13)
C33 C37 1.547(12)
C34 C35 1.367(13)
C35 C36 1.378(12)
C37 C38 1.504(12)
C38 C39 1.385(11)
C38 C43 1.424(12)
C39 C40 1.377(12)
C40 C41 1.398(12)
C40 P2 1.825(8)
C41 C42 1.379(11)
C42 C43 1.375(12)
C42 C44 1.534(11)
C43 O3 1.373(9)
C44 C45 1.530(11)
C45 C50 1.400(10)
C45 C46 1.412(11)
C46 C47 1.352(13)
C47 C48 1.404(13)
C48 C49 1.385(12)
C49 C50 1.396(11)
C49 C51 1.507(10)
C50 O4 1.367(9)
C52 O1 1.444(11)
C52 C53 1.482(14)
C53 C54 1.345(14)
C53 C58 1.369(14)
C54 C55 1.382(18)
C55 C56 1.40(2)
C56 C57 1.27(2)
C57 C58 1.37(2)
C59 O2 1.408(10)
C59 C60 1.485(12)
C60 C61 1.293(15)
C60 C65 1.375(16)
C61 C62 1.34(3)
C62 C63 1.23(4)
C63 C64 1.38(3)
C64 C65 1.43(3)
C66 O3 1.401(17)
C66 C67 1.510(19)
C67 C68 1.334(19)
C67 C72 1.34(2)
C68 C69 1.35(3)
C69 C70 1.39(3)
C70 C71 1.48(3)
C71 C72 1.26(3)
C73 O4 1.436(10)
C73 C74 1.517(13)
C74 C75 1.348(15)
C74 C79 1.361(14)
C75 C76 1.282(18)
C76 C77 1.36(2)
C77 C78 1.34(2)
C78 C79 1.369(18)
C80 C85 1.394(13)
C80 C81 1.407(13)
C80 P2 1.797(10)
C81 C82 1.398(15)
C82 C83 1.357(16)
C83 C84 1.394(15)
C84 C85 1.377(15)
C86 C87 1.368(13)
C86 C91 1.390(13)
C86 P2 1.819(9)
C87 C88 1.323(14)
C88 C89 1.339(17)
C89 C90 1.374(18)
C90 C91 1.350(17)
C92 C93 1.346(14)
C92 S2 1.727(13)
C93 C94 1.434(13)
C94 C95 1.340(14)
C94 Pt2 1.993(10)
C95 C96 1.443(15)
C95 S2 1.757(11)
C96 N3 1.331(13)
C96 C97 1.378(16)
C97 C98 1.41(2)
C98 C99 1.32(2)
C99 C100 1.357(17)
C100 N3 1.307(13)
C101 N4 1.111(12)
C101 C102 1.462(15)
Cl2 O10 1.301(16)
Cl2 O12 1.306(13)
Cl2 O9 1.454(13)
Cl2 O11 1.477(15)
Pt1 N1 2.087(7)
Pt1 N2 2.094(8)
Pt1 P1 2.234(2)
Pt2 N4 2.069(9)
Pt2 N3 2.117(8)
Pt2 P2 2.241(2)
Cl1 O8 1.433(13)
Cl1 O5 1.465(13)
Cl1 O6 1.487(13)
Cl1 O7 1.552(14)
Cl1' O7' 1.411(13)
Cl1' O8' 1.452(13)
Cl1' O5' 1.461(13)
Cl1' O6' 1.560(14)
